data_7219747
loop_
_publ_author_name
'Ou, Yan-Jun'
'Ding, Yu-Jia'
'Hong, Xu-Jia'
'Wei, Qin'
'Zheng, Zhi-Peng'
'Long, Yuhua'
'Cai, Prof. Yue-Peng'
'Yao, Xiangdong'

_publ_section_title
;
 A series of temperature-dependent CdII-complexes containing an important
 family of N-rich heterocycles from in situ conversion of pyridine-type
 Schiff base
;
_journal_name_full 'RSC Adv.'
_journal_paper_doi 10.1039/C4RA16198J
_journal_year 2015
_chemical_formula_sum 'C36 H26 Cd2 Cl4 N8'
_chemical_formula_weight 937.25
_chemical_name_systematic
; 
 ? 
;
_space_group_IT_number 2
_symmetry_cell_setting triclinic
_symmetry_space_group_name_Hall '-P 1'
_symmetry_space_group_name_H-M 'P -1'
_atom_sites_solution_hydrogens geom
_atom_sites_solution_primary direct
_atom_sites_solution_secondary difmap
_audit_creation_method SHELXL-97
_audit_update_record
;
2014-10-18 deposited with the CCDC.
2015-03-03 downloaded from the CCDC.
;
_cell_angle_alpha 89.54(3)
_cell_angle_beta 79.24(2)
_cell_angle_gamma 86.21(3)
_cell_formula_units_Z 1
_cell_length_a 9.617(15)
_cell_length_b 9.698(16)
_cell_length_c 10.175(16)
_cell_measurement_reflns_used 1180
_cell_measurement_temperature 296(2)
_cell_measurement_theta_max 23.38
_cell_measurement_theta_min 2.92
_cell_volume 930(3)
_computing_cell_refinement 'Bruker SAINT'
_computing_data_collection 'Bruker APEX2'
_computing_data_reduction 'Bruker SAINT'
_computing_molecular_graphics 'Bruker SHELXTL'
_computing_publication_material 'Bruker SHELXTL'
_computing_structure_refinement 'SHELXL-97 (Sheldrick, 2008)'
_computing_structure_solution 'SHELXS-97 (Sheldrick, 2008)'
_diffrn_ambient_temperature 296(2)
_diffrn_measured_fraction_theta_full 0.984
_diffrn_measured_fraction_theta_max 0.984
_diffrn_measurement_device_type 'Bruker APEX-II CCD'
_diffrn_measurement_method '\f and \w scans'
_diffrn_radiation_monochromator graphite
_diffrn_radiation_source 'fine-focus sealed tube'
_diffrn_radiation_type MoK\a
_diffrn_radiation_wavelength 0.71073
_diffrn_reflns_av_R_equivalents 0.0522
_diffrn_reflns_av_sigmaI/netI 0.0989
_diffrn_reflns_limit_h_max 11
_diffrn_reflns_limit_h_min -6
_diffrn_reflns_limit_k_max 10
_diffrn_reflns_limit_k_min -11
_diffrn_reflns_limit_l_max 12
_diffrn_reflns_limit_l_min -11
_diffrn_reflns_number 4717
_diffrn_reflns_theta_full 25.20
_diffrn_reflns_theta_max 25.20
_diffrn_reflns_theta_min 2.04
_exptl_absorpt_coefficient_mu 1.468
_exptl_absorpt_correction_T_max 0.8916
_exptl_absorpt_correction_T_min 0.7578
_exptl_absorpt_correction_type multi-scan
_exptl_absorpt_process_details 'SADABS (Sheldrick, 1996)'
_exptl_crystal_colour colorless
_exptl_crystal_density_diffrn 1.673
_exptl_crystal_density_method 'not measured'
_exptl_crystal_description prism
_exptl_crystal_F_000 462
_exptl_crystal_size_max 0.20
_exptl_crystal_size_mid 0.16
_exptl_crystal_size_min 0.08
_refine_diff_density_max 1.104
_refine_diff_density_min -1.186
_refine_diff_density_rms 0.139
_refine_ls_extinction_coef 0.0038(19)
_refine_ls_extinction_expression Fc^*^=kFc[1+0.001xFc^2^\l^3^/sin(2\q)]^-1/4^
_refine_ls_extinction_method SHELXL
_refine_ls_goodness_of_fit_ref 1.017
_refine_ls_hydrogen_treatment constr
_refine_ls_matrix_type full
_refine_ls_number_parameters 227
_refine_ls_number_reflns 3295
_refine_ls_number_restraints 0
_refine_ls_restrained_S_all 1.017
_refine_ls_R_factor_all 0.0832
_refine_ls_R_factor_gt 0.0592
_refine_ls_shift/su_max 0.000
_refine_ls_shift/su_mean 0.000
_refine_ls_structure_factor_coef Fsqd
_refine_ls_weighting_details 'calc w=1/[\s^2^(Fo^2^)+(0.0794P)^2^+0.0000P] where P=(Fo^2^+2Fc^2^)/3'
_refine_ls_weighting_scheme calc
_refine_ls_wR_factor_gt 0.1445
_refine_ls_wR_factor_ref 0.1590
_reflns_number_gt 2342
_reflns_number_total 3295
_reflns_threshold_expression >2sigma(I)
_cod_data_source_file c4ra16198j2.cif
_cod_data_source_block o
_cod_depositor_comments
;
The following automatic conversions were performed:

'_symmetry_cell_setting' value 'Triclinic' changed to 'triclinic'
according to
/usr/data/users/saulius/crontab/automatic-downloads/rss-feeds/RSC/lib/dictionaries/cif_core.dic
dictionary named 'cif_core.dic' version 2.4.2 from 2011-04-26.

Automatic conversion script
Id: cif_fix_values 3086 2015-02-26 13:12:21Z robertas 
;
_cod_original_sg_symbol_H-M P-1
_cod_database_code 7219747

loop_
_symmetry_equiv_pos_as_xyz
'x, y, z'
'-x, -y, -z'

loop_
_atom_site_label
_atom_site_type_symbol
_atom_site_fract_x
_atom_site_fract_y
_atom_site_fract_z
_atom_site_U_iso_or_equiv
_atom_site_adp_type
_atom_site_occupancy
_atom_site_symmetry_multiplicity
_atom_site_calc_flag
_atom_site_refinement_flags
Cd1 Cd 0.23100(5) 0.74275(4) 0.77125(5) 0.0481(3) Uani 1 1 d .
Cl1 Cl 0.0471(2) 0.79401(18) 0.63310(19) 0.0619(6) Uani 1 1 d .
Cl2 Cl 0.3230(3) 0.49723(17) 0.7537(2) 0.0741(7) Uani 1 1 d .
N1 N 0.4597(6) 0.8183(5) 0.6550(6) 0.0549(16) Uani 1 1 d .
N2 N 0.2728(6) 0.9552(4) 0.8539(5) 0.0417(14) Uani 1 1 d .
N3 N 0.1061(6) 0.7332(5) 1.0127(5) 0.0406(13) Uani 1 1 d .
N4 N 0.4158(6) 1.1173(5) 0.8921(6) 0.0418(13) Uani 1 1 d .
C1 C 0.5450(9) 0.7476(7) 0.5540(8) 0.066(2) Uani 1 1 d .
H1 H 0.5163 0.6641 0.5276 0.080 Uiso 1 1 calc R
C2 C 0.6729(9) 0.7926(8) 0.4874(8) 0.067(2) Uani 1 1 d .
H2 H 0.7292 0.7394 0.4196 0.080 Uiso 1 1 calc R
C3 C 0.7160(9) 0.9199(8) 0.5241(8) 0.067(2) Uani 1 1 d .
H3 H 0.8004 0.9537 0.4800 0.081 Uiso 1 1 calc R
C4 C 0.6279(8) 0.9961(7) 0.6300(8) 0.058(2) Uani 1 1 d .
H4 H 0.6544 1.0809 0.6557 0.070 Uiso 1 1 calc R
C5 C 0.5010(7) 0.9435(6) 0.6958(7) 0.0435(16) Uani 1 1 d .
C6 C 0.3992(7) 1.0078(6) 0.8108(7) 0.0426(16) Uani 1 1 d .
C7 C 0.5256(8) 1.2047(6) 0.8935(8) 0.054(2) Uani 1 1 d .
H7 H 0.6075 1.1963 0.8283 0.065 Uiso 1 1 calc R
C8 C 0.5106(8) 1.3048(6) 0.9941(8) 0.059(2) Uani 1 1 d .
H8 H 0.5836 1.3629 0.9951 0.071 Uiso 1 1 calc R
C9 C 0.3860(9) 1.3202(6) 1.0955(8) 0.056(2) Uani 1 1 d .
H9 H 0.3784 1.3882 1.1609 0.067 Uiso 1 1 calc R
C10 C 0.2771(8) 1.2349(6) 1.0966(7) 0.0515(19) Uani 1 1 d .
H10 H 0.1964 1.2438 1.1631 0.062 Uiso 1 1 calc R
C11 C 0.2895(7) 1.1313(5) 0.9935(6) 0.0391(15) Uani 1 1 d .
C12 C 0.2045(7) 1.0274(5) 0.9646(6) 0.0385(15) Uani 1 1 d .
C13 C 0.0603(6) 0.9903(5) 1.0425(6) 0.0372(15) Uani 1 1 d .
H13 H 0.0351 1.0540 1.1188 0.045 Uiso 1 1 calc R
C14 C 0.0682(7) 0.8420(6) 1.0998(6) 0.0400(16) Uani 1 1 d .
C15 C 0.0390(8) 0.8210(6) 1.2384(7) 0.054(2) Uani 1 1 d .
H15 H 0.0181 0.8966 1.2959 0.065 Uiso 1 1 calc R
C16 C 0.0409(9) 0.6864(7) 1.2915(8) 0.064(2) Uani 1 1 d .
H16 H 0.0216 0.6716 1.3834 0.077 Uiso 1 1 calc R
C17 C 0.0729(9) 0.5753(7) 1.2009(8) 0.064(2) Uani 1 1 d .
H17 H 0.0704 0.4847 1.2313 0.077 Uiso 1 1 calc R
C18 C 0.1085(8) 0.6030(6) 1.0640(7) 0.0499(19) Uani 1 1 d .
H18 H 0.1351 0.5290 1.0051 0.060 Uiso 1 1 calc R

loop_
_atom_site_aniso_label
_atom_site_aniso_U_11
_atom_site_aniso_U_22
_atom_site_aniso_U_33
_atom_site_aniso_U_23
_atom_site_aniso_U_13
_atom_site_aniso_U_12
Cd1 0.0445(4) 0.0456(3) 0.0499(4) -0.0182(2) 0.0031(3) -0.0040(2)
Cl1 0.0592(14) 0.0723(11) 0.0541(12) -0.0174(8) -0.0087(10) -0.0064(9)
Cl2 0.0816(17) 0.0497(9) 0.0827(15) -0.0220(9) 0.0046(12) 0.0024(9)
N1 0.046(4) 0.051(3) 0.062(4) -0.017(3) 0.006(3) 0.002(3)
N2 0.036(4) 0.041(2) 0.044(3) -0.015(2) 0.006(3) -0.009(2)
N3 0.035(3) 0.044(3) 0.040(3) -0.014(2) 0.001(3) -0.004(2)
N4 0.031(3) 0.042(2) 0.051(3) -0.004(2) -0.001(3) -0.007(2)
C1 0.069(6) 0.059(4) 0.061(5) -0.022(3) 0.013(4) 0.005(4)
C2 0.050(6) 0.080(5) 0.057(5) -0.013(4) 0.020(4) 0.011(4)
C3 0.044(5) 0.087(5) 0.062(5) -0.005(4) 0.013(4) -0.005(4)
C4 0.048(5) 0.067(4) 0.055(5) -0.010(3) 0.003(4) -0.009(4)
C5 0.041(5) 0.048(3) 0.040(4) -0.006(3) -0.002(3) 0.001(3)
C6 0.029(4) 0.044(3) 0.051(4) -0.010(3) 0.003(3) -0.003(3)
C7 0.035(5) 0.057(4) 0.067(5) -0.003(3) 0.006(4) -0.009(3)
C8 0.051(5) 0.040(3) 0.087(6) -0.007(3) -0.011(5) -0.011(3)
C9 0.057(6) 0.048(3) 0.064(5) -0.023(3) -0.012(4) -0.003(3)
C10 0.051(5) 0.043(3) 0.058(5) -0.016(3) -0.002(4) -0.006(3)
C11 0.031(4) 0.037(3) 0.048(4) -0.007(2) -0.003(3) 0.001(3)
C12 0.027(4) 0.039(3) 0.047(4) -0.013(2) 0.000(3) -0.002(3)
C13 0.031(4) 0.037(3) 0.039(4) -0.016(2) 0.005(3) -0.002(3)
C14 0.025(4) 0.051(3) 0.042(4) -0.018(3) 0.001(3) -0.006(3)
C15 0.051(5) 0.053(3) 0.051(5) -0.020(3) 0.012(4) -0.001(3)
C16 0.072(6) 0.065(4) 0.046(5) -0.005(3) 0.010(4) -0.003(4)
C17 0.068(6) 0.044(3) 0.072(6) -0.001(3) 0.007(5) -0.003(3)
C18 0.055(5) 0.041(3) 0.052(5) -0.016(3) -0.003(4) -0.002(3)

loop_
_atom_type_symbol
_atom_type_description
_atom_type_scat_dispersion_real
_atom_type_scat_dispersion_imag
_atom_type_scat_source
C C 0.0033 0.0016 'International Tables Vol C Tables 4.2.6.8 and 6.1.1.4'
H H 0.0000 0.0000 'International Tables Vol C Tables 4.2.6.8 and 6.1.1.4'
N N 0.0061 0.0033 'International Tables Vol C Tables 4.2.6.8 and 6.1.1.4'
Cl Cl 0.1484 0.1585 'International Tables Vol C Tables 4.2.6.8 and 6.1.1.4'
Cd Cd -0.8075 1.2024 'International Tables Vol C Tables 4.2.6.8 and 6.1.1.4'

loop_
_geom_angle_atom_site_label_1
_geom_angle_atom_site_label_2
_geom_angle_atom_site_label_3
_geom_angle
_geom_angle_site_symmetry_1
_geom_angle_site_symmetry_3
N2 Cd1 N1 69.81(18) . .
N2 Cd1 Cl1 105.10(17) . .
N1 Cd1 Cl1 110.0(2) . .
N2 Cd1 Cl2 142.06(18) . .
N1 Cd1 Cl2 91.30(15) . .
Cl1 Cd1 Cl2 112.33(8) . .
N2 Cd1 N3 77.58(17) . .
N1 Cd1 N3 135.22(19) . .
Cl1 Cd1 N3 107.52(18) . .
Cl2 Cd1 N3 96.38(12) . .
C1 N1 C5 119.0(6) . .
C1 N1 Cd1 124.1(5) . .
C5 N1 Cd1 116.9(4) . .
C6 N2 C12 108.7(5) . .
C6 N2 Cd1 118.8(4) . .
C12 N2 Cd1 130.5(4) . .
C18 N3 C14 118.2(6) . .
C18 N3 Cd1 112.9(4) . .
C14 N3 Cd1 127.1(4) . .
C6 N4 C7 133.4(6) . .
C6 N4 C11 106.7(5) . .
C7 N4 C11 119.9(5) . .
N1 C1 C2 123.6(7) . .
N1 C1 H1 118.2 . .
C2 C1 H1 118.2 . .
C1 C2 C3 118.8(7) . .
C1 C2 H2 120.6 . .
C3 C2 H2 120.6 . .
C2 C3 C4 118.6(7) . .
C2 C3 H3 120.7 . .
C4 C3 H3 120.7 . .
C5 C4 C3 120.0(7) . .
C5 C4 H4 120.0 . .
C3 C4 H4 120.0 . .
N1 C5 C4 120.0(6) . .
N1 C5 C6 113.2(6) . .
C4 C5 C6 126.8(6) . .
N2 C6 N4 110.0(5) . .
N2 C6 C5 120.6(5) . .
N4 C6 C5 129.3(6) . .
C8 C7 N4 119.2(6) . .
C8 C7 H7 120.4 . .
N4 C7 H7 120.4 . .
C7 C8 C9 121.7(7) . .
C7 C8 H8 119.2 . .
C9 C8 H8 119.2 . .
C10 C9 C8 120.1(6) . .
C10 C9 H9 119.9 . .
C8 C9 H9 119.9 . .
C9 C10 C11 119.3(7) . .
C9 C10 H10 120.3 . .
C11 C10 H10 120.3 . .
C12 C11 N4 105.1(5) . .
C12 C11 C10 135.1(6) . .
N4 C11 C10 119.8(6) . .
N2 C12 C11 109.5(5) . .
N2 C12 C13 122.3(5) . .
C11 C12 C13 128.1(5) . .
C12 C13 C14 111.1(5) . .
C12 C13 C13 112.5(6) . 2_577
C14 C13 C13 111.2(5) . 2_577
C12 C13 H13 107.2 . .
C14 C13 H13 107.2 . .
C13 C13 H13 107.2 2_577 .
N3 C14 C15 121.0(6) . .
N3 C14 C13 118.8(5) . .
C15 C14 C13 120.2(5) . .
C14 C15 C16 120.7(6) . .
C14 C15 H15 119.6 . .
C16 C15 H15 119.6 . .
C17 C16 C15 117.6(7) . .
C17 C16 H16 121.2 . .
C15 C16 H16 121.2 . .
C18 C17 C16 119.0(6) . .
C18 C17 H17 120.5 . .
C16 C17 H17 120.5 . .
N3 C18 C17 123.2(6) . .
N3 C18 H18 118.4 . .
C17 C18 H18 118.4 . .

loop_
_geom_bond_atom_site_label_1
_geom_bond_atom_site_label_2
_geom_bond_distance
_geom_bond_site_symmetry_2
Cd1 N2 2.319(5) .
Cd1 N1 2.450(7) .
Cd1 Cl1 2.480(4) .
Cd1 Cl2 2.481(4) .
Cd1 N3 2.529(6) .
N1 C1 1.350(8) .
N1 C5 1.392(8) .
N2 C6 1.346(8) .
N2 C12 1.366(7) .
N3 C18 1.363(8) .
N3 C14 1.370(7) .
N4 C6 1.386(8) .
N4 C7 1.399(9) .
N4 C11 1.439(8) .
C1 C2 1.384(11) .
C1 H1 0.9300 .
C2 C3 1.403(11) .
C2 H2 0.9300 .
C3 C4 1.418(10) .
C3 H3 0.9300 .
C4 C5 1.404(10) .
C4 H4 0.9300 .
C5 C6 1.490(9) .
C7 C8 1.398(10) .
C7 H7 0.9300 .
C8 C9 1.428(10) .
C8 H8 0.9300 .
C9 C10 1.376(10) .
C9 H9 0.9300 .
C10 C11 1.441(8) .
C10 H10 0.9300 .
C11 C12 1.405(8) .
C12 C13 1.527(8) .
C13 C14 1.550(8) .
C13 C13 1.572(13) 2_577
C13 H13 0.9800 .
C14 C15 1.401(10) .
C15 C16 1.409(10) .
C15 H15 0.9300 .
C16 C17 1.404(10) .
C16 H16 0.9300 .
C17 C18 1.399(11) .
C17 H17 0.9300 .
C18 H18 0.9300 .

loop_
_geom_torsion_atom_site_label_1
_geom_torsion_atom_site_label_2
_geom_torsion_atom_site_label_3
_geom_torsion_atom_site_label_4
_geom_torsion
_geom_torsion_site_symmetry_1
_geom_torsion_site_symmetry_4
N2 Cd1 N1 C1 -177.5(7) . .
Cl1 Cd1 N1 C1 -78.2(7) . .
Cl2 Cd1 N1 C1 36.1(6) . .
N3 Cd1 N1 C1 136.5(6) . .
N2 Cd1 N1 C5 1.2(5) . .
Cl1 Cd1 N1 C5 100.6(5) . .
Cl2 Cd1 N1 C5 -145.1(5) . .
N3 Cd1 N1 C5 -44.7(6) . .
N1 Cd1 N2 C6 -6.0(5) . .
Cl1 Cd1 N2 C6 -112.1(5) . .
Cl2 Cd1 N2 C6 58.4(6) . .
N3 Cd1 N2 C6 142.8(5) . .
N1 Cd1 N2 C12 -168.3(7) . .
Cl1 Cd1 N2 C12 85.5(6) . .
Cl2 Cd1 N2 C12 -103.9(6) . .
N3 Cd1 N2 C12 -19.5(6) . .
N2 Cd1 N3 C18 -147.8(5) . .
N1 Cd1 N3 C18 -104.1(5) . .
Cl1 Cd1 N3 C18 110.1(5) . .
Cl2 Cd1 N3 C18 -5.8(5) . .
N2 Cd1 N3 C14 16.6(5) . .
N1 Cd1 N3 C14 60.2(6) . .
Cl1 Cd1 N3 C14 -85.6(5) . .
Cl2 Cd1 N3 C14 158.6(5) . .
C5 N1 C1 C2 0.0(13) . .
Cd1 N1 C1 C2 178.8(7) . .
N1 C1 C2 C3 -1.4(14) . .
C1 C2 C3 C4 1.3(13) . .
C2 C3 C4 C5 0.2(13) . .
C1 N1 C5 C4 1.5(11) . .
Cd1 N1 C5 C4 -177.3(5) . .
C1 N1 C5 C6 -178.2(7) . .
Cd1 N1 C5 C6 3.0(8) . .
C3 C4 C5 N1 -1.6(12) . .
C3 C4 C5 C6 178.0(7) . .
C12 N2 C6 N4 -0.7(8) . .
Cd1 N2 C6 N4 -166.6(4) . .
C12 N2 C6 C5 176.2(6) . .
Cd1 N2 C6 C5 10.3(9) . .
C7 N4 C6 N2 178.7(7) . .
C11 N4 C6 N2 0.6(8) . .
C7 N4 C6 C5 2.1(13) . .
C11 N4 C6 C5 -176.0(7) . .
N1 C5 C6 N2 -8.7(10) . .
C4 C5 C6 N2 171.7(7) . .
N1 C5 C6 N4 167.6(7) . .
C4 C5 C6 N4 -12.1(12) . .
C6 N4 C7 C8 -177.8(7) . .
C11 N4 C7 C8 0.0(10) . .
N4 C7 C8 C9 -0.1(12) . .
C7 C8 C9 C10 0.5(12) . .
C8 C9 C10 C11 -0.9(12) . .
C6 N4 C11 C12 -0.3(7) . .
C7 N4 C11 C12 -178.6(6) . .
C6 N4 C11 C10 178.0(6) . .
C7 N4 C11 C10 -0.4(10) . .
C9 C10 C11 C12 178.4(8) . .
C9 C10 C11 N4 0.8(10) . .
C6 N2 C12 C11 0.5(8) . .
Cd1 N2 C12 C11 164.2(5) . .
C6 N2 C12 C13 -177.3(6) . .
Cd1 N2 C12 C13 -13.6(10) . .
N4 C11 C12 N2 -0.2(8) . .
C10 C11 C12 N2 -178.0(7) . .
N4 C11 C12 C13 177.5(6) . .
C10 C11 C12 C13 -0.3(13) . .
N2 C12 C13 C14 61.0(8) . .
C11 C12 C13 C14 -116.4(7) . .
N2 C12 C13 C13 -64.4(8) . 2_577
C11 C12 C13 C13 118.2(8) . 2_577
C18 N3 C14 C15 2.9(10) . .
Cd1 N3 C14 C15 -160.7(5) . .
C18 N3 C14 C13 -178.0(6) . .
Cd1 N3 C14 C13 18.4(8) . .
C12 C13 C14 N3 -61.2(7) . .
C13 C13 C14 N3 65.0(8) 2_577 .
C12 C13 C14 C15 117.9(7) . .
C13 C13 C14 C15 -116.0(7) 2_577 .
N3 C14 C15 C16 -3.2(11) . .
C13 C14 C15 C16 177.7(7) . .
C14 C15 C16 C17 0.0(12) . .
C15 C16 C17 C18 3.4(12) . .
C14 N3 C18 C17 0.6(11) . .
Cd1 N3 C18 C17 166.5(6) . .
C16 C17 C18 N3 -3.9(12) . .
